data_4066579
loop_
_publ_author_name
'Page, Michael J.'
'Wagler, J\"org'
'Messerle, Barbara A.'

_publ_section_title
;
 Pyridine-2,6-bis(thioether) (SNS) Complexes of Ruthenium as Catalysts for
 Transfer Hydrogenation
;
_journal_issue 17
_journal_name_full Organometallics
_journal_page_first 3790
_journal_paper_doi 10.1021/om1005319
_journal_volume 29
_journal_year 2010
_chemical_formula_moiety 'C46 H74 Ag2 Cl2 N10 Ru2 S4, 2(C2 H3 N), 4(B F4) '
_chemical_formula_sum 'C50 H80 Ag2 B4 Cl2 F16 N12 Ru2 S4'
_chemical_formula_weight 1813.52
_chemical_name_systematic
;
 ?
;
_space_group_IT_number 2
_symmetry_cell_setting triclinic
_symmetry_space_group_name_Hall '-P 1'
_symmetry_space_group_name_H-M 'P -1'
_atom_sites_solution_hydrogens geom
_atom_sites_solution_primary direct
_atom_sites_solution_secondary difmap
_audit_creation_method SHELXL-97
_cell_angle_alpha 80.0660(10)
_cell_angle_beta 87.4700(10)
_cell_angle_gamma 74.8470(10)
_cell_formula_units_Z 1
_cell_length_a 9.9625(2)
_cell_length_b 13.7722(2)
_cell_length_c 13.8646(2)
_cell_measurement_reflns_used 63315
_cell_measurement_temperature 100(2)
_cell_measurement_theta_max 38.568
_cell_measurement_theta_min 2.546
_cell_volume 1808.63(5)
_computing_cell_refinement 'HKL Scalepack (Otwinowski & Minor 1997)'
_computing_data_collection 'Nonius Collect, KappaCCD'
_computing_data_reduction 'Denzo and Scalepak (Otwinowski & Minor, 1997)'
_computing_molecular_graphics 'ORTEP32 for windows (Farugia)'
_computing_publication_material 'Ciftab (Sheldrick, 1997)'
_computing_structure_refinement 'SHELXL-97 (Sheldrick, 1997)'
_computing_structure_solution 'SHELXS-97 (Sheldrick, 1990)'
_diffrn_ambient_temperature 100(2)
_diffrn_measured_fraction_theta_full 0.997
_diffrn_measured_fraction_theta_max 0.997
_diffrn_measurement_device_type 'Nonius Kappa CCD area detector'
_diffrn_measurement_method 'phi and omega scans'
_diffrn_radiation_monochromator graphite
_diffrn_radiation_source 'fine-focus sealed tube'
_diffrn_radiation_type MoK\a
_diffrn_radiation_wavelength 0.71073
_diffrn_reflns_av_R_equivalents 0.0471
_diffrn_reflns_av_sigmaI/netI 0.0361
_diffrn_reflns_limit_h_max 17
_diffrn_reflns_limit_h_min -17
_diffrn_reflns_limit_k_max 23
_diffrn_reflns_limit_k_min -23
_diffrn_reflns_limit_l_max 24
_diffrn_reflns_limit_l_min -24
_diffrn_reflns_number 73324
_diffrn_reflns_theta_full 38.00
_diffrn_reflns_theta_max 38.00
_diffrn_reflns_theta_min 2.86
_exptl_absorpt_coefficient_mu 1.216
_exptl_absorpt_correction_T_max 0.712
_exptl_absorpt_correction_T_min 0.649
_exptl_absorpt_correction_type multi-scan
_exptl_absorpt_process_details SORTAV
_exptl_crystal_colour yellow
_exptl_crystal_density_diffrn 1.665
_exptl_crystal_density_method 'not measured'
_exptl_crystal_description block
_exptl_crystal_F_000 908
_exptl_crystal_size_max 0.50
_exptl_crystal_size_mid 0.42
_exptl_crystal_size_min 0.28
_refine_diff_density_max 1.582
_refine_diff_density_min -1.728
_refine_diff_density_rms 0.108
_refine_ls_extinction_method none
_refine_ls_goodness_of_fit_ref 1.043
_refine_ls_hydrogen_treatment constr
_refine_ls_matrix_type full
_refine_ls_number_parameters 454
_refine_ls_number_reflns 19637
_refine_ls_number_restraints 22
_refine_ls_restrained_S_all 1.050
_refine_ls_R_factor_all 0.0426
_refine_ls_R_factor_gt 0.0305
_refine_ls_shift/su_max 0.005
_refine_ls_shift/su_mean 0.000
_refine_ls_structure_factor_coef Fsqd
_refine_ls_weighting_details 'calc w=1/[\s^2^(Fo^2^)+(0.0338P)^2^+0.7587P] where P=(Fo^2^+2Fc^2^)/3'
_refine_ls_weighting_scheme calc
_refine_ls_wR_factor_gt 0.0714
_refine_ls_wR_factor_ref 0.0749
_reflns_number_gt 16296
_reflns_number_total 19637
_reflns_threshold_expression >2sigma(I)
_cod_data_source_file om1005319_si_001.cif
_cod_data_source_block compound6
_cod_original_sg_symbol_Hall -P1
_cod_original_sg_symbol_H-M P-1
_cod_database_code 4066579

loop_
_symmetry_equiv_pos_as_xyz
'x, y, z'
'-x, -y, -z'

loop_
_atom_site_label
_atom_site_type_symbol
_atom_site_fract_x
_atom_site_fract_y
_atom_site_fract_z
_atom_site_U_iso_or_equiv
_atom_site_adp_type
_atom_site_occupancy
_atom_site_symmetry_multiplicity
_atom_site_calc_flag
_atom_site_refinement_flags
_atom_site_disorder_assembly
_atom_site_disorder_group
Ag1 Ag 0.892326(12) 0.104053(8) 0.565260(7) 0.02195(3) Uani 1 1 d . . .
Ru1 Ru 0.950238(9) 0.167079(7) 0.264112(6) 0.01009(2) Uani 1 1 d . . .
Cl1 Cl 0.84637(3) 0.07175(2) 0.39598(2) 0.01557(5) Uani 1 1 d . . .
S1 S 1.16374(3) 0.05443(2) 0.31463(2) 0.01208(5) Uani 1 1 d . . .
S2 S 0.71724(3) 0.23184(2) 0.21579(2) 0.01336(5) Uani 1 1 d . . .
N1 N 0.95283(10) 0.05794(8) 0.17989(7) 0.01219(15) Uani 1 1 d . . .
N2 N 1.03566(11) 0.24856(8) 0.15567(7) 0.01370(16) Uani 1 1 d . . .
N3 N 0.94198(11) 0.27443(9) 0.34950(8) 0.01538(17) Uani 1 1 d . . .
N4 N 1.03468(17) 0.18591(11) 0.62325(11) 0.0293(3) Uani 1 1 d . . .
N5 N 0.6999(2) 0.22612(15) 0.62544(16) 0.0453(4) Uani 1 1 d . . .
C1 C 1.07445(12) -0.01102(9) 0.16449(8) 0.01363(18) Uani 1 1 d . . .
C2 C 1.07707(14) -0.09302(11) 0.11815(10) 0.0191(2) Uani 1 1 d . . .
H2 H 1.1621 -0.1421 0.1106 0.023 Uiso 1 1 calc R . .
C3 C 0.95312(15) -0.10228(12) 0.08279(10) 0.0216(2) Uani 1 1 d . . .
H3 H 0.9528 -0.1578 0.0506 0.026 Uiso 1 1 calc R . .
C4 C 0.83029(14) -0.03000(11) 0.09488(10) 0.0188(2) Uani 1 1 d . . .
H4 H 0.7456 -0.0338 0.0687 0.023 Uiso 1 1 calc R . .
C5 C 0.83248(12) 0.04839(10) 0.14587(8) 0.01402(18) Uani 1 1 d . . .
C6 C 1.20582(12) 0.00683(10) 0.19902(9) 0.01533(19) Uani 1 1 d . . .
H6A H 1.2378 0.0575 0.1502 0.018 Uiso 1 1 calc R . .
H6B H 1.2804 -0.0576 0.2088 0.018 Uiso 1 1 calc R . .
C7 C 1.31997(12) 0.09488(10) 0.34280(9) 0.01503(19) Uani 1 1 d . . .
C8 C 1.28298(14) 0.13579(12) 0.43898(9) 0.0196(2) Uani 1 1 d . . .
H8A H 1.2594 0.0828 0.4884 0.029 Uiso 1 1 calc R . .
H8B H 1.2031 0.1957 0.4285 0.029 Uiso 1 1 calc R . .
H8C H 1.3627 0.1550 0.4616 0.029 Uiso 1 1 calc R . .
C9 C 1.44221(14) 0.00020(12) 0.35643(11) 0.0232(3) Uani 1 1 d . . .
H9A H 1.5242 0.0178 0.3775 0.035 Uiso 1 1 calc R . .
H9B H 1.4622 -0.0255 0.2943 0.035 Uiso 1 1 calc R . .
H9C H 1.4188 -0.0525 0.4062 0.035 Uiso 1 1 calc R . .
C10 C 1.34779(14) 0.17797(12) 0.26249(10) 0.0207(2) Uani 1 1 d . . .
H10A H 1.2674 0.2376 0.2562 0.031 Uiso 1 1 calc R . .
H10B H 1.3634 0.1522 0.2002 0.031 Uiso 1 1 calc R . .
H10C H 1.4304 0.1976 0.2794 0.031 Uiso 1 1 calc R . .
C11 C 0.69845(13) 0.11941(10) 0.17058(9) 0.0165(2) Uani 1 1 d . . .
H11A H 0.6494 0.0811 0.2208 0.020 Uiso 1 1 calc R . .
H11B H 0.6391 0.1421 0.1113 0.020 Uiso 1 1 calc R . .
C12 C 0.67027(13) 0.33735(11) 0.11040(10) 0.0184(2) Uani 1 1 d . . .
C13 C 0.51247(15) 0.35998(13) 0.09737(12) 0.0263(3) Uani 1 1 d . . .
H13A H 0.4658 0.3762 0.1585 0.039 Uiso 1 1 calc R . .
H13B H 0.4892 0.3000 0.0806 0.039 Uiso 1 1 calc R . .
H13C H 0.4815 0.4182 0.0447 0.039 Uiso 1 1 calc R . .
C14 C 0.70872(16) 0.42660(11) 0.14430(12) 0.0243(3) Uani 1 1 d . . .
H14A H 0.6807 0.4877 0.0943 0.036 Uiso 1 1 calc R . .
H14B H 0.8095 0.4098 0.1545 0.036 Uiso 1 1 calc R . .
H14C H 0.6607 0.4395 0.2058 0.036 Uiso 1 1 calc R . .
C15 C 0.74489(16) 0.31109(14) 0.01657(10) 0.0258(3) Uani 1 1 d . . .
H15A H 0.7149 0.2553 -0.0036 0.039 Uiso 1 1 calc R . .
H15B H 0.8455 0.2900 0.0280 0.039 Uiso 1 1 calc R . .
H15C H 0.7223 0.3711 -0.0351 0.039 Uiso 1 1 calc R . .
C16 C 1.08329(13) 0.29923(10) 0.09704(9) 0.01548(19) Uani 1 1 d . . .
C17 C 1.14072(16) 0.36479(11) 0.02218(10) 0.0222(2) Uani 1 1 d . . .
H17A H 1.0730 0.3947 -0.0309 0.033 Uiso 1 1 calc R . .
H17B H 1.2263 0.3245 -0.0039 0.033 Uiso 1 1 calc R . .
H17C H 1.1617 0.4194 0.0509 0.033 Uiso 1 1 calc R . .
C18 C 0.93765(16) 0.33536(11) 0.39662(10) 0.0207(2) Uani 1 1 d . . .
C19 C 0.9378(2) 0.41197(14) 0.45653(13) 0.0362(4) Uani 1 1 d . . .
H19A H 1.0327 0.4187 0.4612 0.054 Uiso 1 1 calc R . .
H19B H 0.9036 0.3913 0.5222 0.054 Uiso 1 1 calc R . .
H19C H 0.8772 0.4776 0.4266 0.054 Uiso 1 1 calc R . .
C20 C 1.10320(18) 0.22032(12) 0.66333(12) 0.0267(3) Uani 1 1 d . . .
C21 C 1.1927(2) 0.26391(17) 0.71341(17) 0.0417(4) Uani 1 1 d . . .
H21A H 1.2662 0.2089 0.7484 0.063 Uiso 1 1 calc R . .
H21B H 1.1375 0.3039 0.7602 0.063 Uiso 1 1 calc R . .
H21C H 1.2347 0.3082 0.6653 0.063 Uiso 1 1 calc R . .
C22 C 0.6568(2) 0.28475(14) 0.67634(14) 0.0330(3) Uani 1 1 d . . .
C23 C 0.6018(3) 0.35797(18) 0.73994(16) 0.0435(5) Uani 1 1 d . . .
H23A H 0.6615 0.4047 0.7372 0.065 Uiso 1 1 calc R . .
H23B H 0.5987 0.3223 0.8072 0.065 Uiso 1 1 calc R . .
H23C H 0.5076 0.3968 0.7187 0.065 Uiso 1 1 calc R . .
N1S N 0.3707(3) 0.4228(3) 0.5531(2) 0.0864(10) Uani 1 1 d . . .
C1S C 0.4330(3) 0.3925(2) 0.48777(19) 0.0562(6) Uani 1 1 d . . .
C2S C 0.5119(3) 0.3537(2) 0.40912(19) 0.0565(6) Uani 1 1 d . . .
H2S1 H 0.5781 0.3943 0.3867 0.085 Uiso 1 1 calc R . .
H2S2 H 0.4495 0.3573 0.3552 0.085 Uiso 1 1 calc R . .
H2S3 H 0.5626 0.2825 0.4310 0.085 Uiso 1 1 calc R . .
B1 B 0.45607(16) 0.16039(15) 0.92313(12) 0.0225(3) Uani 1 1 d . . .
F1 F 0.59648(10) 0.14269(10) 0.94551(9) 0.0370(3) Uani 1 1 d . . .
F2 F 0.40173(13) 0.26377(10) 0.88685(9) 0.0391(3) Uani 1 1 d . . .
F3 F 0.44408(10) 0.10289(10) 0.85243(7) 0.0322(2) Uani 1 1 d . . .
F4 F 0.38203(12) 0.13450(9) 1.00709(8) 0.0346(2) Uani 1 1 d . . .
B2 B 0.1042(6) 0.5314(4) 0.2318(4) 0.0309(9) Uani 0.571(4) 1 d PD A 1
F5 F -0.0064(11) 0.4875(10) 0.2274(7) 0.0457(11) Uani 0.571(4) 1 d PD A 1
F6 F 0.1109(11) 0.5528(6) 0.3252(3) 0.0527(11) Uani 0.571(4) 1 d PD A 1
F7 F 0.2279(4) 0.4724(4) 0.2034(4) 0.0824(16) Uani 0.571(4) 1 d PDU A 1
F8 F 0.0837(3) 0.6255(3) 0.1687(2) 0.0707(11) Uani 0.571(4) 1 d PD A 1
B2A B 0.1296(8) 0.4994(5) 0.2468(6) 0.0309(9) Uani 0.429(4) 1 d PD A 2
F5A F -0.0003(16) 0.5007(15) 0.2097(10) 0.0457(11) Uani 0.429(4) 1 d PD A 2
F6A F 0.1122(15) 0.5748(9) 0.3017(5) 0.0527(11) Uani 0.429(4) 1 d PD A 2
F7A F 0.2050(8) 0.5173(5) 0.1660(4) 0.081(2) Uani 0.429(4) 1 d PDU A 2
F8A F 0.1932(4) 0.4089(3) 0.3022(4) 0.0647(13) Uani 0.429(4) 1 d PD A 2

loop_
_atom_site_aniso_label
_atom_site_aniso_U_11
_atom_site_aniso_U_22
_atom_site_aniso_U_33
_atom_site_aniso_U_23
_atom_site_aniso_U_13
_atom_site_aniso_U_12
Ag1 0.03000(5) 0.02071(5) 0.01427(4) -0.00231(3) -0.00176(3) -0.00511(4)
Ru1 0.00955(3) 0.01301(4) 0.00820(3) -0.00153(2) -0.00021(2) -0.00388(3)
Cl1 0.01627(11) 0.02008(12) 0.01110(10) -0.00013(9) 0.00101(8) -0.00779(10)
S1 0.01043(10) 0.01616(12) 0.00979(10) -0.00191(8) -0.00089(8) -0.00368(9)
S2 0.01033(10) 0.01640(12) 0.01275(10) -0.00118(9) -0.00040(8) -0.00315(9)
N1 0.0118(4) 0.0159(4) 0.0097(3) -0.0022(3) 0.0000(3) -0.0050(3)
N2 0.0123(4) 0.0162(4) 0.0128(4) -0.0017(3) -0.0011(3) -0.0042(3)
N3 0.0166(4) 0.0171(4) 0.0129(4) -0.0021(3) -0.0003(3) -0.0054(4)
N4 0.0363(7) 0.0268(6) 0.0254(6) -0.0072(5) -0.0016(5) -0.0070(6)
N5 0.0397(9) 0.0377(9) 0.0530(11) -0.0148(8) 0.0029(8) 0.0040(7)
C1 0.0131(4) 0.0164(5) 0.0116(4) -0.0035(3) -0.0001(3) -0.0033(4)
C2 0.0194(5) 0.0209(6) 0.0186(5) -0.0091(4) 0.0003(4) -0.0042(4)
C3 0.0229(6) 0.0243(6) 0.0215(6) -0.0113(5) 0.0004(4) -0.0085(5)
C4 0.0186(5) 0.0236(6) 0.0182(5) -0.0072(4) -0.0011(4) -0.0099(5)
C5 0.0126(4) 0.0186(5) 0.0125(4) -0.0026(4) 0.0000(3) -0.0069(4)
C6 0.0123(4) 0.0212(5) 0.0131(4) -0.0058(4) 0.0003(3) -0.0036(4)
C7 0.0108(4) 0.0219(5) 0.0131(4) -0.0026(4) -0.0021(3) -0.0052(4)
C8 0.0170(5) 0.0297(7) 0.0152(5) -0.0069(4) -0.0008(4) -0.0094(5)
C9 0.0138(5) 0.0287(7) 0.0254(6) -0.0060(5) -0.0062(4) -0.0003(5)
C10 0.0161(5) 0.0312(7) 0.0170(5) 0.0005(5) -0.0012(4) -0.0128(5)
C11 0.0121(4) 0.0200(5) 0.0190(5) -0.0045(4) -0.0009(4) -0.0059(4)
C12 0.0148(5) 0.0209(6) 0.0178(5) 0.0033(4) -0.0045(4) -0.0051(4)
C13 0.0151(5) 0.0277(7) 0.0318(7) 0.0066(6) -0.0084(5) -0.0041(5)
C14 0.0233(6) 0.0188(6) 0.0295(7) 0.0024(5) -0.0057(5) -0.0064(5)
C15 0.0232(6) 0.0406(8) 0.0144(5) 0.0017(5) -0.0032(4) -0.0133(6)
C16 0.0135(5) 0.0178(5) 0.0147(4) -0.0016(4) 0.0004(3) -0.0041(4)
C17 0.0242(6) 0.0222(6) 0.0192(5) 0.0019(4) 0.0066(4) -0.0088(5)
C18 0.0282(6) 0.0184(5) 0.0161(5) -0.0034(4) -0.0004(4) -0.0064(5)
C19 0.0600(12) 0.0252(7) 0.0282(7) -0.0142(6) 0.0003(7) -0.0132(8)
C20 0.0303(7) 0.0236(6) 0.0240(6) -0.0033(5) -0.0031(5) -0.0030(6)
C21 0.0402(10) 0.0400(10) 0.0468(11) -0.0060(8) -0.0179(9) -0.0115(8)
C22 0.0310(8) 0.0289(8) 0.0368(9) -0.0042(6) 0.0025(6) -0.0049(6)
C23 0.0542(13) 0.0437(11) 0.0367(10) -0.0132(8) 0.0116(9) -0.0176(10)
N1S 0.0737(18) 0.109(3) 0.0482(13) -0.0056(15) 0.0043(13) 0.0212(17)
C1S 0.0535(14) 0.0671(17) 0.0390(11) -0.0051(11) 0.0012(10) -0.0026(12)
C2S 0.0714(18) 0.0597(16) 0.0438(12) -0.0178(11) 0.0043(12) -0.0209(14)
B1 0.0164(6) 0.0357(8) 0.0184(6) -0.0082(6) 0.0010(5) -0.0098(6)
F1 0.0179(4) 0.0578(7) 0.0413(6) -0.0208(5) -0.0059(4) -0.0109(4)
F2 0.0376(6) 0.0378(6) 0.0366(6) -0.0028(5) 0.0065(5) -0.0038(5)
F3 0.0230(4) 0.0541(7) 0.0261(4) -0.0209(4) 0.0007(3) -0.0123(4)
F4 0.0414(6) 0.0448(6) 0.0235(4) -0.0111(4) 0.0122(4) -0.0201(5)
B2 0.031(2) 0.036(3) 0.0285(19) -0.0131(19) 0.0038(14) -0.0087(19)
F5 0.0547(12) 0.046(3) 0.042(3) 0.001(2) -0.009(2) -0.0276(12)
F6 0.0625(10) 0.079(3) 0.028(2) -0.027(2) 0.008(2) -0.027(2)
F7 0.0469(16) 0.090(3) 0.113(4) -0.071(3) 0.000(2) 0.0138(19)
F8 0.0574(17) 0.087(2) 0.0615(18) 0.0277(16) 0.0066(13) -0.0342(17)
B2A 0.031(2) 0.036(3) 0.0285(19) -0.0131(19) 0.0038(14) -0.0087(19)
F5A 0.0547(12) 0.046(3) 0.042(3) 0.001(2) -0.009(2) -0.0276(12)
F6A 0.0625(10) 0.079(3) 0.028(2) -0.027(2) 0.008(2) -0.027(2)
F7A 0.122(5) 0.105(4) 0.051(2) -0.038(2) 0.048(3) -0.082(4)
F8A 0.048(2) 0.0422(19) 0.092(3) 0.0029(19) -0.012(2) 0.0025(15)

loop_
_atom_type_symbol
_atom_type_description
_atom_type_scat_dispersion_real
_atom_type_scat_dispersion_imag
_atom_type_scat_source
C C 0.0033 0.0016 'International Tables Vol C Tables 4.2.6.8 and 6.1.1.4'
H H 0.0000 0.0000 'International Tables Vol C Tables 4.2.6.8 and 6.1.1.4'
N N 0.0061 0.0033 'International Tables Vol C Tables 4.2.6.8 and 6.1.1.4'
B B 0.0013 0.0007 'International Tables Vol C Tables 4.2.6.8 and 6.1.1.4'
F F 0.0171 0.0103 'International Tables Vol C Tables 4.2.6.8 and 6.1.1.4'
S S 0.1246 0.1234 'International Tables Vol C Tables 4.2.6.8 and 6.1.1.4'
Cl Cl 0.1484 0.1585 'International Tables Vol C Tables 4.2.6.8 and 6.1.1.4'
Ru Ru -1.2594 0.8363 'International Tables Vol C Tables 4.2.6.8 and 6.1.1.4'
Ag Ag -0.8971 1.1015 'International Tables Vol C Tables 4.2.6.8 and 6.1.1.4'

loop_
_geom_angle_atom_site_label_1
_geom_angle_atom_site_label_2
_geom_angle_atom_site_label_3
_geom_angle
_geom_angle_site_symmetry_3
N4 Ag1 N5 87.02(6) .
N4 Ag1 Cl1 133.94(4) .
N5 Ag1 Cl1 112.63(5) .
N4 Ag1 S1 117.21(4) 2_756
N5 Ag1 S1 93.14(5) 2_756
Cl1 Ag1 S1 103.385(10) 2_756
N2 Ru1 N3 89.87(4) .
N2 Ru1 N1 91.63(4) .
N3 Ru1 N1 178.19(4) .
N2 Ru1 S1 93.44(3) .
N3 Ru1 S1 99.88(3) .
N1 Ru1 S1 81.05(3) .
N2 Ru1 S2 98.32(3) .
N3 Ru1 S2 93.71(3) .
N1 Ru1 S2 85.07(3) .
S1 Ru1 S2 162.032(11) .
N2 Ru1 Cl1 178.97(3) .
N3 Ru1 Cl1 89.13(3) .
N1 Ru1 Cl1 89.36(3) .
S1 Ru1 Cl1 86.977(10) .
S2 Ru1 Cl1 81.493(10) .
Ru1 Cl1 Ag1 113.899(12) .
C6 S1 C7 104.40(5) .
C6 S1 Ru1 96.24(4) .
C7 S1 Ru1 124.23(4) .
C6 S1 Ag1 103.39(4) 2_756
C7 S1 Ag1 117.34(4) 2_756
Ru1 S1 Ag1 106.823(11) 2_756
C11 S2 C12 104.92(6) .
C11 S2 Ru1 97.02(4) .
C12 S2 Ru1 119.55(4) .
C5 N1 C1 119.28(10) .
C5 N1 Ru1 120.24(8) .
C1 N1 Ru1 120.25(8) .
C16 N2 Ru1 176.14(10) .
C18 N3 Ru1 179.29(11) .
C20 N4 Ag1 171.49(14) .
C22 N5 Ag1 150.50(18) .
N1 C1 C2 121.54(11) .
N1 C1 C6 116.88(10) .
C2 C1 C6 121.57(11) .
C1 C2 C3 118.95(12) .
C1 C2 H2 120.5 .
C3 C2 H2 120.5 .
C4 C3 C2 119.53(12) .
C4 C3 H3 120.2 .
C2 C3 H3 120.2 .
C3 C4 C5 119.18(12) .
C3 C4 H4 120.4 .
C5 C4 H4 120.4 .
N1 C5 C4 121.39(11) .
N1 C5 C11 118.63(10) .
C4 C5 C11 119.82(11) .
C1 C6 S1 106.55(8) .
C1 C6 H6A 110.4 .
S1 C6 H6A 110.4 .
C1 C6 H6B 110.4 .
S1 C6 H6B 110.4 .
H6A C6 H6B 108.6 .
C9 C7 C10 111.85(11) .
C9 C7 C8 111.10(11) .
C10 C7 C8 110.65(11) .
C9 C7 S1 107.50(9) .
C10 C7 S1 111.45(8) .
C8 C7 S1 103.98(8) .
C7 C8 H8A 109.5 .
C7 C8 H8B 109.5 .
H8A C8 H8B 109.5 .
C7 C8 H8C 109.5 .
H8A C8 H8C 109.5 .
H8B C8 H8C 109.5 .
C7 C9 H9A 109.5 .
C7 C9 H9B 109.5 .
H9A C9 H9B 109.5 .
C7 C9 H9C 109.5 .
H9A C9 H9C 109.5 .
H9B C9 H9C 109.5 .
C7 C10 H10A 109.5 .
C7 C10 H10B 109.5 .
H10A C10 H10B 109.5 .
C7 C10 H10C 109.5 .
H10A C10 H10C 109.5 .
H10B C10 H10C 109.5 .
C5 C11 S2 114.87(8) .
C5 C11 H11A 108.5 .
S2 C11 H11A 108.5 .
C5 C11 H11B 108.5 .
S2 C11 H11B 108.5 .
H11A C11 H11B 107.5 .
C15 C12 C14 112.24(12) .
C15 C12 C13 110.37(12) .
C14 C12 C13 110.64(13) .
C15 C12 S2 112.92(10) .
C14 C12 S2 104.06(9) .
C13 C12 S2 106.31(9) .
C12 C13 H13A 109.5 .
C12 C13 H13B 109.5 .
H13A C13 H13B 109.5 .
C12 C13 H13C 109.5 .
H13A C13 H13C 109.5 .
H13B C13 H13C 109.5 .
C12 C14 H14A 109.5 .
C12 C14 H14B 109.5 .
H14A C14 H14B 109.5 .
C12 C14 H14C 109.5 .
H14A C14 H14C 109.5 .
H14B C14 H14C 109.5 .
C12 C15 H15A 109.5 .
C12 C15 H15B 109.5 .
H15A C15 H15B 109.5 .
C12 C15 H15C 109.5 .
H15A C15 H15C 109.5 .
H15B C15 H15C 109.5 .
N2 C16 C17 178.79(14) .
C16 C17 H17A 109.5 .
C16 C17 H17B 109.5 .
H17A C17 H17B 109.5 .
C16 C17 H17C 109.5 .
H17A C17 H17C 109.5 .
H17B C17 H17C 109.5 .
N3 C18 C19 177.86(18) .
C18 C19 H19A 109.5 .
C18 C19 H19B 109.5 .
H19A C19 H19B 109.5 .
C18 C19 H19C 109.5 .
H19A C19 H19C 109.5 .
H19B C19 H19C 109.5 .
N4 C20 C21 179.0(2) .
C20 C21 H21A 109.5 .
C20 C21 H21B 109.5 .
H21A C21 H21B 109.5 .
C20 C21 H21C 109.5 .
H21A C21 H21C 109.5 .
H21B C21 H21C 109.5 .
N5 C22 C23 179.6(2) .
C22 C23 H23A 109.5 .
C22 C23 H23B 109.5 .
H23A C23 H23B 109.5 .
C22 C23 H23C 109.5 .
H23A C23 H23C 109.5 .
H23B C23 H23C 109.5 .
N1S C1S C2S 178.6(3) .
C1S C2S H2S1 109.5 .
C1S C2S H2S2 109.5 .
H2S1 C2S H2S2 109.5 .
C1S C2S H2S3 109.5 .
H2S1 C2S H2S3 109.5 .
H2S2 C2S H2S3 109.5 .
F3 B1 F4 110.55(13) .
F3 B1 F1 108.76(13) .
F4 B1 F1 110.25(13) .
F3 B1 F2 109.53(13) .
F4 B1 F2 108.34(13) .
F1 B1 F2 109.39(14) .
F7 B2 F6 112.3(6) .
F7 B2 F5 112.7(8) .
F6 B2 F5 108.9(7) .
F7 B2 F8 105.3(5) .
F6 B2 F8 105.7(5) .
F5 B2 F8 111.7(5) .
F7A B2A F8A 110.1(6) .
F7A B2A F6A 111.5(7) .
F8A B2A F6A 108.9(7) .
F7A B2A F5A 103.8(8) .
F8A B2A F5A 113.3(9) .
F6A B2A F5A 109.2(11) .

loop_
_geom_bond_atom_site_label_1
_geom_bond_atom_site_label_2
_geom_bond_distance
_geom_bond_site_symmetry_2
Ag1 N4 2.2755(15) .
Ag1 N5 2.4196(18) .
Ag1 Cl1 2.5451(3) .
Ag1 S1 2.6740(3) 2_756
Ru1 N2 2.0121(10) .
Ru1 N3 2.0313(11) .
Ru1 N1 2.0509(10) .
Ru1 S1 2.3353(3) .
Ru1 S2 2.3413(3) .
Ru1 Cl1 2.4191(3) .
S1 C6 1.8260(12) .
S1 C7 1.8621(12) .
S1 Ag1 2.6740(3) 2_756
S2 C11 1.8227(13) .
S2 C12 1.8541(13) .
N1 C5 1.3533(15) .
N1 C1 1.3642(16) .
N2 C16 1.1472(15) .
N3 C18 1.1403(17) .
N4 C20 1.137(2) .
N5 C22 1.150(3) .
C1 C2 1.3865(17) .
C1 C6 1.5055(16) .
C2 C3 1.3925(19) .
C2 H2 0.9500 .
C3 C4 1.385(2) .
C3 H3 0.9500 .
C4 C5 1.3937(17) .
C4 H4 0.9500 .
C5 C11 1.4998(18) .
C6 H6A 0.9900 .
C6 H6B 0.9900 .
C7 C9 1.5245(19) .
C7 C10 1.5248(18) .
C7 C8 1.5293(17) .
C8 H8A 0.9800 .
C8 H8B 0.9800 .
C8 H8C 0.9800 .
C9 H9A 0.9800 .
C9 H9B 0.9800 .
C9 H9C 0.9800 .
C10 H10A 0.9800 .
C10 H10B 0.9800 .
C10 H10C 0.9800 .
C11 H11A 0.9900 .
C11 H11B 0.9900 .
C12 C15 1.521(2) .
C12 C14 1.530(2) .
C12 C13 1.5332(19) .
C13 H13A 0.9800 .
C13 H13B 0.9800 .
C13 H13C 0.9800 .
C14 H14A 0.9800 .
C14 H14B 0.9800 .
C14 H14C 0.9800 .
C15 H15A 0.9800 .
C15 H15B 0.9800 .
C15 H15C 0.9800 .
C16 C17 1.4540(18) .
C17 H17A 0.9800 .
C17 H17B 0.9800 .
C17 H17C 0.9800 .
C18 C19 1.451(2) .
C19 H19A 0.9800 .
C19 H19B 0.9800 .
C19 H19C 0.9800 .
C20 C21 1.455(2) .
C21 H21A 0.9800 .
C21 H21B 0.9800 .
C21 H21C 0.9800 .
C22 C23 1.439(3) .
C23 H23A 0.9800 .
C23 H23B 0.9800 .
C23 H23C 0.9800 .
N1S C1S 1.151(4) .
C1S C2S 1.414(4) .
C2S H2S1 0.9800 .
C2S H2S2 0.9800 .
C2S H2S3 0.9800 .
B1 F3 1.3891(19) .
B1 F4 1.3945(19) .
B1 F1 1.3951(18) .
B1 F2 1.395(2) .
B2 F7 1.370(6) .
B2 F6 1.384(6) .
B2 F5 1.396(8) .
B2 F8 1.405(6) .
B2A F7A 1.344(8) .
B2A F8A 1.358(7) .
B2A F6A 1.361(10) .
B2A F5A 1.408(11) .

loop_
_geom_torsion_atom_site_label_1
_geom_torsion_atom_site_label_2
_geom_torsion_atom_site_label_3
_geom_torsion_atom_site_label_4
_geom_torsion
_geom_torsion_site_symmetry_1
_geom_torsion_site_symmetry_4
N3 Ru1 Cl1 Ag1 -26.23(3) . .
N1 Ru1 Cl1 Ag1 154.78(3) . .
S1 Ru1 Cl1 Ag1 73.707(14) . .
S2 Ru1 Cl1 Ag1 -120.113(14) . .
N4 Ag1 Cl1 Ru1 -10.27(6) . .
N5 Ag1 Cl1 Ru1 98.62(6) . .
S1 Ag1 Cl1 Ru1 -162.163(12) 2_756 .
N2 Ru1 S1 C6 -60.34(5) . .
N3 Ru1 S1 C6 -150.81(5) . .
N1 Ru1 S1 C6 30.77(5) . .
S2 Ru1 S1 C6 70.62(5) . .
Cl1 Ru1 S1 C6 120.60(4) . .
N2 Ru1 S1 C7 51.80(5) . .
N3 Ru1 S1 C7 -38.66(6) . .
N1 Ru1 S1 C7 142.92(5) . .
S2 Ru1 S1 C7 -177.23(5) . .
Cl1 Ru1 S1 C7 -127.25(5) . .
N2 Ru1 S1 Ag1 -166.39(3) . 2_756
N3 Ru1 S1 Ag1 103.15(3) . 2_756
N1 Ru1 S1 Ag1 -75.27(3) . 2_756
S2 Ru1 S1 Ag1 -35.42(4) . 2_756
Cl1 Ru1 S1 Ag1 14.556(11) . 2_756
N2 Ru1 S2 C11 106.45(5) . .
N3 Ru1 S2 C11 -163.14(5) . .
N1 Ru1 S2 C11 15.52(5) . .
S1 Ru1 S2 C11 -23.93(6) . .
Cl1 Ru1 S2 C11 -74.58(4) . .
N2 Ru1 S2 C12 -5.15(6) . .
N3 Ru1 S2 C12 85.26(6) . .
N1 Ru1 S2 C12 -96.08(6) . .
S1 Ru1 S2 C12 -135.53(6) . .
Cl1 Ru1 S2 C12 173.83(5) . .
N2 Ru1 N1 C5 -109.79(9) . .
S1 Ru1 N1 C5 156.98(9) . .
S2 Ru1 N1 C5 -11.58(8) . .
Cl1 Ru1 N1 C5 69.94(9) . .
N2 Ru1 N1 C1 75.68(9) . .
S1 Ru1 N1 C1 -17.55(8) . .
S2 Ru1 N1 C1 173.89(9) . .
Cl1 Ru1 N1 C1 -104.59(9) . .
N4 Ag1 N5 C22 -21.2(4) . .
Cl1 Ag1 N5 C22 -158.2(4) . .
S1 Ag1 N5 C22 95.9(4) 2_756 .
C5 N1 C1 C2 -2.55(17) . .
Ru1 N1 C1 C2 172.03(9) . .
C5 N1 C1 C6 176.69(10) . .
Ru1 N1 C1 C6 -8.73(14) . .
N1 C1 C2 C3 2.9(2) . .
C6 C1 C2 C3 -176.32(12) . .
C1 C2 C3 C4 -0.2(2) . .
C2 C3 C4 C5 -2.6(2) . .
C1 N1 C5 C4 -0.44(17) . .
Ru1 N1 C5 C4 -175.02(9) . .
C1 N1 C5 C11 174.95(11) . .
Ru1 N1 C5 C11 0.37(14) . .
C3 C4 C5 N1 3.02(19) . .
C3 C4 C5 C11 -172.32(12) . .
N1 C1 C6 S1 37.97(13) . .
C2 C1 C6 S1 -142.78(11) . .
C7 S1 C6 C1 -171.02(8) . .
Ru1 S1 C6 C1 -43.27(8) . .
Ag1 S1 C6 C1 65.72(9) 2_756 .
C6 S1 C7 C9 -62.80(10) . .
Ru1 S1 C7 C9 -170.88(7) . .
Ag1 S1 C7 C9 50.90(10) 2_756 .
C6 S1 C7 C10 60.10(11) . .
Ru1 S1 C7 C10 -47.99(11) . .
Ag1 S1 C7 C10 173.79(8) 2_756 .
C6 S1 C7 C8 179.33(9) . .
Ru1 S1 C7 C8 71.24(9) . .
Ag1 S1 C7 C8 -66.98(9) 2_756 .
N1 C5 C11 S2 15.80(15) . .
C4 C5 C11 S2 -168.73(10) . .
C12 S2 C11 C5 102.70(10) . .
Ru1 S2 C11 C5 -20.47(9) . .
C11 S2 C12 C15 -49.32(11) . .
Ru1 S2 C12 C15 57.93(11) . .
C11 S2 C12 C14 -171.29(9) . .
Ru1 S2 C12 C14 -64.04(10) . .
C11 S2 C12 C13 71.84(11) . .
Ru1 S2 C12 C13 179.09(9) . .
